data_1542067
loop_
_publ_author_name
'Neronova, N.N.'
'Belov, N.V.'

_publ_section_title
;
 Crystal structure of elpidite, Na2 Zr (Si6 O15) (H2 O)3
;
_journal_name_full Kristallografiya
_journal_page_first 828
_journal_page_last 834
_journal_volume 9
_journal_year 1964
_chemical_formula_sum 'H6 Na2 O18 Si6 Zr'
_chemical_name_systematic 'Na2 Zr (Si6 O15) (H2 O)3'
_space_group_IT_number 28
_symmetry_space_group_name_Hall 'P 2 -2b'
_symmetry_space_group_name_H-M 'P b m 2'
_cell_angle_alpha 90
_cell_angle_beta 90
_cell_angle_gamma 90
_cell_formula_units_Z 2
_cell_length_a 7.4
_cell_length_b 14.4
_cell_length_c 7.05
_cell_volume 751.248
_citation_journal_id_ASTM KRISAJ
_cod_data_source_file Neronova_KRISAJ_1964_56.cif
_cod_data_source_block H6Na2O18Si6Zr1
_cod_original_sg_symbol_Hall 'P 2 -2a (y,-x,z)'
_cod_original_formula_sum 'H6 Na2 O18 Si6 Zr1'
_cod_database_code 1542067

loop_
_symmetry_equiv_pos_as_xyz
x,y,z
-x,-y,z
x,-y+1/2,z
-x,y+1/2,z

loop_
_atom_site_label
_atom_site_type_symbol
_atom_site_fract_x
_atom_site_fract_y
_atom_site_fract_z
_atom_site_occupancy
_atom_site_U_iso_or_equiv
O11 O-2 0.72 0.08 0.49 1 0.0
O1 O-2 0.24 0.25 0.23 1 0.0
Zr1 Zr+4 0 0 0 1 0.0
O6 O-2 0.3 0.13 0.52 1 0.0
Si2 Si+4 0.29 0.14 0.71 1 0.0
Na1 Na+1 0.97 0.25 0.08 1 0.0
Si1 Si+4 0.27 0.15 0.25 1 0.0
O3 O-2 0.48 0.12 0.16 1 0.0
O7 O-2 0.22 0.25 0.82 1 0.0
O9 O-2 0.47 0.12 0.79 1 0.0
O8 O-2 0.14 0.08 0.81 1 0.0
O5 O-2 0.78 0.09 0.01 1 0.0
O10 O-2 0.87 0.25 0.37 1 0.0
Si3 Si+4 0.59 0.14 0.002 1 0.0
O2 O-2 0.1 0.08 0.23 1 0.0
Na2 Na+1 0 0 0.51 1 0.0
O4 O-2 0.63 0.25 0.03 1 0.0
